data_7102237
loop_
_publ_author_name
'Hao, Erhong'
'Fabre, Bruno'
'Fronczek, Frank R'
'Vicente, M Gra\,ca H'

_publ_section_title
;
 Poly[di(2-thiophenyl)carborane]s: conducting polymers with high
 electrochemical and thermal resistance.
;
_journal_issue 42
_journal_name_full 'Chemical communications (Cambridge, England)'
_journal_page_first 4387
_journal_page_last 4389
_journal_paper_doi 10.1039/b710375a
_journal_year 2007
_chemical_compound_source 'local laboratory'
_chemical_formula_moiety 'C10 H16 B10 S2'
_chemical_formula_sum 'C10 H16 B10 S2'
_chemical_formula_weight 308.45
_chemical_name_systematic
;
?
;
_space_group_IT_number 2
_symmetry_cell_setting triclinic
_symmetry_space_group_name_Hall '-P 1'
_symmetry_space_group_name_H-M 'P -1'
_atom_sites_solution_hydrogens geom
_atom_sites_solution_primary direct
_atom_sites_solution_secondary difmap
_audit_creation_method SHELXL-97
_cell_angle_alpha 81.871(7)
_cell_angle_beta 89.204(7)
_cell_angle_gamma 81.639(7)
_cell_formula_units_Z 4
_cell_length_a 10.3905(12)
_cell_length_b 12.330(2)
_cell_length_c 12.5115(15)
_cell_measurement_reflns_used 8510
_cell_measurement_temperature 90
_cell_measurement_theta_max 30.8
_cell_measurement_theta_min 2.5
_cell_volume 1569.9(4)
_computing_cell_refinement 'Denzo & Scalepack (Otwinowski & Minor, 1997)'
_computing_data_collection 'COLLECT (Nonius, 2000)'
_computing_data_reduction 'Denzo & Scalepack (Otwinowski & Minor, 1997)'
_computing_molecular_graphics 'Ortep-3 for Windows (Farrugia, 1997)'
_computing_publication_material 'SHELXL-97 (Sheldrick, 1997)'
_computing_structure_refinement 'SHELXL-97 (Sheldrick, 1997)'
_computing_structure_solution 'SIR97 (Altomare et al., 1999)'
_diffrn_ambient_temperature 90
_diffrn_measured_fraction_theta_full 0.999
_diffrn_measured_fraction_theta_max 0.980
_diffrn_measurement_device_type 'KappaCCD (with Oxford Cryostream)'
_diffrn_measurement_method ' \w scans with \k offsets'
_diffrn_radiation_monochromator graphite
_diffrn_radiation_source 'fine-focus sealed tube'
_diffrn_radiation_type MoK\a
_diffrn_radiation_wavelength 0.71073
_diffrn_reflns_av_R_equivalents 0.035
_diffrn_reflns_av_sigmaI/netI 0.0545
_diffrn_reflns_limit_h_max 13
_diffrn_reflns_limit_h_min -14
_diffrn_reflns_limit_k_max 17
_diffrn_reflns_limit_k_min -17
_diffrn_reflns_limit_l_max 18
_diffrn_reflns_limit_l_min -18
_diffrn_reflns_number 40732
_diffrn_reflns_theta_full 25.0
_diffrn_reflns_theta_max 30.9
_diffrn_reflns_theta_min 2.5
_diffrn_standards_decay_% <2
_diffrn_standards_number 0
_exptl_absorpt_coefficient_mu 0.320
_exptl_absorpt_correction_T_max 0.963
_exptl_absorpt_correction_T_min 0.924
_exptl_absorpt_correction_type multi-scan
_exptl_absorpt_process_details 'Denzo & Scalepack (Otwinowski & Minor, 1997)'
_exptl_crystal_colour colorless
_exptl_crystal_density_diffrn 1.305
_exptl_crystal_density_method 'not measured'
_exptl_crystal_description 'plate fragment'
_exptl_crystal_F_000 632
_exptl_crystal_size_max 0.25
_exptl_crystal_size_mid 0.23
_exptl_crystal_size_min 0.12
_refine_diff_density_max 0.49
_refine_diff_density_min -0.59
_refine_diff_density_rms 0.073
_refine_ls_extinction_method none
_refine_ls_goodness_of_fit_ref 1.030
_refine_ls_hydrogen_treatment constr
_refine_ls_matrix_type full
_refine_ls_number_parameters 414
_refine_ls_number_reflns 9669
_refine_ls_number_restraints 0
_refine_ls_restrained_S_all 1.030
_refine_ls_R_factor_all 0.074
_refine_ls_R_factor_gt 0.047
_refine_ls_shift/su_max 0.001
_refine_ls_shift/su_mean 0.000
_refine_ls_structure_factor_coef Fsqd
_refine_ls_weighting_details 'calc w=1/[\s^2^(Fo^2^)+(0.0539P)^2^+0.9993P] where P=(Fo^2^+2Fc^2^)/3'
_refine_ls_weighting_scheme calc
_refine_ls_wR_factor_gt 0.112
_refine_ls_wR_factor_ref 0.124
_reflns_number_gt 7205
_reflns_number_total 9669
_reflns_threshold_expression I>2\s(I)
_cod_data_source_file b710375a.txt
_cod_data_source_block Compound1ortho
_cod_depositor_comments
;
The following automatic conversions were performed:
'_symmetry_cell_setting' value 'Triclinic' changed to 'triclinic'
according to '/home/saulius/struct/CIF-dictionaries/cif_core.dic'
dictionary named 'cif_core.dic' version 2.4.1 from 2010-06-29.

Automatic conversion script
Id: cif_fix_enum 1527 2010-12-29 10:47:43Z saulius 
;
_cod_original_sg_symbol_H-M 'P -1 '
_cod_database_code 7102237

loop_
_symmetry_equiv_pos_as_xyz
'x, y, z'
'-x, -y, -z'

loop_
_atom_site_label
_atom_site_type_symbol
_atom_site_fract_x
_atom_site_fract_y
_atom_site_fract_z
_atom_site_U_iso_or_equiv
_atom_site_adp_type
_atom_site_occupancy
_atom_site_symmetry_multiplicity
_atom_site_calc_flag
_atom_site_refinement_flags
_atom_site_disorder_assembly
_atom_site_disorder_group
S1 S 0.46659(4) 0.36817(4) 0.49018(4) 0.01958(10) Uani 1 1 d . . .
S3 S 0.81922(4) 0.26224(4) 0.86862(4) 0.02282(11) Uani 1 1 d . . .
C1 C 0.56652(18) 0.27618(17) 0.57725(14) 0.0226(4) Uani 1 1 d . . .
H1 H 0.6032 0.2942 0.6404 0.027 Uiso 1 1 calc R . .
C2 C 0.58788(17) 0.17405(16) 0.54611(15) 0.0213(4) Uani 1 1 d . . .
H2 H 0.6416 0.1131 0.5857 0.026 Uiso 1 1 calc R . .
C3 C 0.52249(15) 0.16632(14) 0.44868(12) 0.0126(3) Uani 1 1 d . . .
H3 H 0.5268 0.1011 0.4156 0.015 Uiso 1 1 calc R . .
C4 C 0.45035(15) 0.26974(14) 0.40846(13) 0.0133(3) Uani 1 1 d . . .
C5 C 0.36323(15) 0.29368(13) 0.31313(12) 0.0121(3) Uani 1 1 d . A .
C6 C 0.41672(15) 0.36380(13) 0.19357(12) 0.0122(3) Uani 1 1 d . A .
C7 C 0.54737(16) 0.39844(14) 0.19075(13) 0.0141(3) Uani 1 1 d . . .
S2 S 0.57421(7) 0.52204(5) 0.22917(6) 0.01856(16) Uani 0.908(2) 1 d P A 1
C8 C 0.6584(4) 0.3458(4) 0.1504(4) 0.0185(11) Uiso 0.908(2) 1 d P A 1
H8 H 0.6659 0.2759 0.1254 0.022 Uiso 0.908(2) 1 d PR A 1
S2A S 0.6756(10) 0.3320(10) 0.1462(8) 0.018(2) Uani 0.092(2) 1 d P A 2
C8A C 0.567(4) 0.500(3) 0.219(3) 0.0185(11) Uiso 0.092(2) 1 d P A 2
H8A H 0.5066 0.5537 0.2466 0.022 Uiso 0.092(2) 1 calc PR A 2
C9 C 0.76605(17) 0.40651(18) 0.15103(15) 0.0253(4) Uani 1 1 d . . .
H9 H 0.8508 0.3820 0.1264 0.030 Uiso 1 1 calc R A 1
C10 C 0.73216(19) 0.50283(18) 0.19101(16) 0.0272(4) Uani 1 1 d . A .
H10 H 0.7905 0.5542 0.1971 0.033 Uiso 1 1 calc R B 1
C11 C 0.66580(17) 0.22858(17) 0.87626(15) 0.0228(4) Uani 1 1 d . . .
H11 H 0.5938 0.2724 0.9042 0.027 Uiso 1 1 calc R . .
C12 C 0.65803(17) 0.13233(17) 0.83793(15) 0.0228(4) Uani 1 1 d . . .
H12 H 0.5798 0.1011 0.8370 0.027 Uiso 1 1 calc R . .
C13 C 0.77786(15) 0.08305(13) 0.79948(13) 0.0133(3) Uani 1 1 d . . .
H13 H 0.7895 0.0160 0.7689 0.016 Uiso 1 1 calc R . .
C14 C 0.87716(15) 0.14584(13) 0.81223(13) 0.0130(3) Uani 1 1 d . . .
C15 C 1.01657(15) 0.11706(13) 0.78892(12) 0.0118(3) Uani 1 1 d . C .
C16 C 1.07525(15) 0.17128(13) 0.66403(12) 0.0118(3) Uani 1 1 d . C .
C17 C 0.98306(15) 0.24371(14) 0.58668(13) 0.0139(3) Uani 1 1 d . . .
S4 S 0.94716(19) 0.38182(16) 0.58706(14) 0.0198(4) Uani 0.440(3) 1 d P C 1
C18 C 0.9231(9) 0.2122(7) 0.4974(7) 0.021(2) Uiso 0.440(3) 1 d P C 1
H18 H 0.9315 0.1390 0.4799 0.025 Uiso 0.440(3) 1 calc PR C 1
S4A S 0.91864(14) 0.19377(14) 0.48387(12) 0.0171(3) Uani 0.560(3) 1 d P C 2
C18A C 0.9428(7) 0.3569(5) 0.5839(6) 0.0177(15) Uiso 0.560(3) 1 d P C 2
H18A H 0.9652 0.4004 0.6358 0.021 Uiso 0.560(3) 1 calc PR C 2
C19 C 0.84303(19) 0.31369(18) 0.43355(15) 0.0265(4) Uani 1 1 d . . .
H19 H 0.7930 0.3154 0.3702 0.032 Uiso 1 1 calc R C 1
C20 C 0.85720(19) 0.40009(17) 0.48447(18) 0.0293(4) Uani 1 1 d . C .
H20 H 0.8131 0.4718 0.4586 0.035 Uiso 1 1 calc R D 1
B1 B 0.29640(17) 0.42865(15) 0.26894(15) 0.0138(3) Uani 1 1 d . . .
H1B H 0.3110 0.4994 0.3124 0.017 Uiso 1 1 calc R A .
B2 B 0.19860(18) 0.32657(16) 0.32363(16) 0.0156(3) Uani 1 1 d . A .
H2B H 0.1461 0.3308 0.4020 0.019 Uiso 1 1 calc R . .
B3 B 0.27067(18) 0.19842(16) 0.28359(15) 0.0153(3) Uani 1 1 d . . .
H3B H 0.2658 0.1175 0.3358 0.018 Uiso 1 1 calc R A .
B4 B 0.41124(19) 0.22322(15) 0.20530(14) 0.0140(3) Uani 1 1 d . A .
H4B H 0.5005 0.1599 0.2073 0.017 Uiso 1 1 calc R . .
B5 B 0.14778(18) 0.41968(16) 0.20445(16) 0.0163(4) Uani 1 1 d . A .
H5B H 0.0612 0.4854 0.2045 0.020 Uiso 1 1 calc R . .
B6 B 0.13245(19) 0.27597(17) 0.21301(16) 0.0174(4) Uani 1 1 d . A .
H6B H 0.0354 0.2463 0.2182 0.021 Uiso 1 1 calc R . .
B7 B 0.26505(19) 0.21142(16) 0.13991(15) 0.0164(4) Uani 1 1 d . A .
H7B H 0.2563 0.1389 0.0972 0.020 Uiso 1 1 calc R . .
B8 B 0.35836(18) 0.31508(16) 0.08544(15) 0.0149(3) Uani 1 1 d . . .
H8B H 0.4111 0.3113 0.0071 0.018 Uiso 1 1 calc R A .
B9 B 0.28727(18) 0.44313(16) 0.12542(15) 0.0148(3) Uani 1 1 d . A .
H9B H 0.2932 0.5242 0.0738 0.018 Uiso 1 1 calc R . .
B10 B 0.18624(19) 0.34798(17) 0.09088(16) 0.0167(4) Uani 1 1 d . A .
H10B H 0.1243 0.3657 0.0162 0.020 Uiso 1 1 calc R . .
B11 B 1.05640(18) 0.03298(15) 0.69083(15) 0.0138(3) Uani 1 1 d . . .
H11B H 0.9824 -0.0037 0.6487 0.017 Uiso 1 1 calc R C .
B12 B 1.09833(18) -0.01204(16) 0.82958(15) 0.0151(3) Uani 1 1 d . C .
H12B H 1.0543 -0.0803 0.8787 0.018 Uiso 1 1 calc R . .
B13 B 1.13311(18) 0.10555(17) 0.88576(15) 0.0155(3) Uani 1 1 d . . .
H13B H 1.1120 0.1153 0.9722 0.019 Uiso 1 1 calc R C .
B14 B 1.11252(17) 0.22068(16) 0.78025(15) 0.0139(3) Uani 1 1 d . C .
H14B H 1.0749 0.3066 0.7964 0.017 Uiso 1 1 calc R . .
B15 B 1.21374(18) -0.03808(16) 0.72687(16) 0.0165(4) Uani 1 1 d . C .
H15B H 1.2460 -0.1241 0.7084 0.020 Uiso 1 1 calc R . .
B16 B 1.26285(18) 0.00760(17) 0.84800(16) 0.0167(4) Uani 1 1 d . C .
H16B H 1.3285 -0.0478 0.9095 0.020 Uiso 1 1 calc R . .
B17 B 1.27054(18) 0.15281(17) 0.81801(16) 0.0170(4) Uani 1 1 d . C .
H17B H 1.3405 0.1938 0.8602 0.020 Uiso 1 1 calc R . .
B18 B 1.23126(17) 0.19526(16) 0.67917(15) 0.0156(4) Uani 1 1 d . . .
H18B H 1.2749 0.2638 0.6300 0.019 Uiso 1 1 calc R C .
B19 B 1.19610(17) 0.07763(16) 0.62294(15) 0.0150(3) Uani 1 1 d . C .
H19B H 1.2164 0.0683 0.5363 0.018 Uiso 1 1 calc R . .
B20 B 1.32229(18) 0.06243(17) 0.72106(16) 0.0170(4) Uani 1 1 d . C .
H20B H 1.4272 0.0425 0.6995 0.020 Uiso 1 1 calc R . .

loop_
_atom_site_aniso_label
_atom_site_aniso_U_11
_atom_site_aniso_U_22
_atom_site_aniso_U_33
_atom_site_aniso_U_23
_atom_site_aniso_U_13
_atom_site_aniso_U_12
S1 0.0239(2) 0.0203(2) 0.0165(2) -0.00497(16) -0.00103(16) -0.00715(17)
S3 0.0183(2) 0.0222(2) 0.0296(2) -0.01144(19) 0.00750(17) -0.00141(17)
C1 0.0225(9) 0.0329(10) 0.0142(8) -0.0016(7) -0.0029(6) -0.0113(8)
C2 0.0181(8) 0.0264(9) 0.0176(8) 0.0043(7) -0.0017(6) -0.0036(7)
C3 0.0119(7) 0.0190(8) 0.0078(7) -0.0022(6) 0.0004(5) -0.0053(6)
C4 0.0148(7) 0.0154(7) 0.0112(7) -0.0036(6) 0.0021(5) -0.0060(6)
C5 0.0138(7) 0.0124(7) 0.0108(7) -0.0021(6) 0.0012(5) -0.0039(6)
C6 0.0128(7) 0.0123(7) 0.0114(7) -0.0018(6) 0.0010(5) -0.0020(6)
C7 0.0141(7) 0.0159(7) 0.0122(7) 0.0004(6) -0.0006(6) -0.0039(6)
S2 0.0178(2) 0.0153(3) 0.0239(3) -0.0019(2) 0.0002(2) -0.0074(2)
S2A 0.010(3) 0.026(4) 0.011(3) 0.003(2) 0.002(2) 0.010(3)
C9 0.0131(8) 0.0419(12) 0.0174(8) 0.0077(8) 0.0001(6) -0.0041(8)
C10 0.0231(9) 0.0344(11) 0.0235(9) 0.0101(8) -0.0059(7) -0.0159(8)
C11 0.0136(8) 0.0325(10) 0.0183(8) 0.0009(7) 0.0043(6) 0.0053(7)
C12 0.0117(7) 0.0364(11) 0.0195(9) 0.0018(8) -0.0001(6) -0.0060(7)
C13 0.0130(7) 0.0139(7) 0.0133(7) -0.0021(6) 0.0022(5) -0.0024(6)
C14 0.0129(7) 0.0146(7) 0.0110(7) -0.0016(6) 0.0017(5) -0.0005(6)
C15 0.0121(7) 0.0131(7) 0.0107(7) -0.0023(6) 0.0015(5) -0.0026(6)
C16 0.0114(7) 0.0129(7) 0.0111(7) -0.0017(6) 0.0023(5) -0.0017(6)
C17 0.0127(7) 0.0152(7) 0.0132(7) -0.0003(6) 0.0025(6) -0.0017(6)
S4 0.0263(7) 0.0126(7) 0.0186(6) -0.0005(6) -0.0009(4) 0.0019(6)
S4A 0.0188(5) 0.0187(6) 0.0134(5) -0.0019(4) -0.0048(3) -0.0018(4)
C19 0.0218(9) 0.0393(11) 0.0174(9) 0.0042(8) -0.0033(7) -0.0086(8)
C20 0.0197(9) 0.0204(9) 0.0425(12) 0.0055(8) 0.0049(8) 0.0045(7)
B1 0.0127(8) 0.0138(8) 0.0148(8) -0.0025(7) 0.0009(6) -0.0012(7)
B2 0.0135(8) 0.0180(9) 0.0167(9) -0.0042(7) 0.0031(6) -0.0049(7)
B3 0.0177(8) 0.0150(8) 0.0146(8) -0.0029(7) 0.0000(7) -0.0063(7)
B4 0.0189(8) 0.0130(8) 0.0109(8) -0.0034(6) 0.0011(6) -0.0037(7)
B5 0.0132(8) 0.0178(9) 0.0180(9) -0.0032(7) 0.0000(7) -0.0016(7)
B6 0.0167(8) 0.0202(9) 0.0166(9) -0.0028(7) -0.0023(7) -0.0062(7)
B7 0.0197(9) 0.0172(9) 0.0138(8) -0.0034(7) -0.0025(7) -0.0060(7)
B8 0.0175(8) 0.0169(8) 0.0100(8) -0.0019(7) -0.0009(6) -0.0018(7)
B9 0.0132(8) 0.0146(8) 0.0155(8) -0.0005(7) -0.0016(6) -0.0002(7)
B10 0.0160(8) 0.0192(9) 0.0154(9) -0.0015(7) -0.0021(7) -0.0050(7)
B11 0.0153(8) 0.0114(8) 0.0144(8) -0.0021(6) 0.0011(6) -0.0012(7)
B12 0.0153(8) 0.0144(8) 0.0141(8) 0.0002(7) 0.0009(6) 0.0002(7)
B13 0.0136(8) 0.0210(9) 0.0124(8) -0.0028(7) -0.0016(6) -0.0031(7)
B14 0.0117(8) 0.0154(8) 0.0159(8) -0.0040(7) 0.0008(6) -0.0046(7)
B15 0.0158(8) 0.0156(8) 0.0168(9) -0.0012(7) 0.0015(7) 0.0011(7)
B16 0.0129(8) 0.0207(9) 0.0151(9) -0.0007(7) -0.0009(6) 0.0003(7)
B17 0.0115(8) 0.0223(9) 0.0177(9) -0.0036(7) -0.0006(7) -0.0035(7)
B18 0.0113(8) 0.0189(9) 0.0175(9) -0.0029(7) 0.0030(6) -0.0052(7)
B19 0.0130(8) 0.0172(9) 0.0142(8) -0.0037(7) 0.0032(6) 0.0007(7)
B20 0.0126(8) 0.0213(9) 0.0162(9) -0.0014(7) 0.0012(7) -0.0004(7)

loop_
_atom_type_symbol
_atom_type_description
_atom_type_scat_dispersion_real
_atom_type_scat_dispersion_imag
_atom_type_scat_source
C C 0.0033 0.0016 'International Tables Vol C Tables 4.2.6.8 and 6.1.1.4'
H H 0.0000 0.0000 'International Tables Vol C Tables 4.2.6.8 and 6.1.1.4'
B B 0.0013 0.0007 'International Tables Vol C Tables 4.2.6.8 and 6.1.1.4'
S S 0.1246 0.1234 'International Tables Vol C Tables 4.2.6.8 and 6.1.1.4'

loop_
_geom_angle_atom_site_label_1
_geom_angle_atom_site_label_2
_geom_angle_atom_site_label_3
_geom_angle
C1 S1 C4 92.12(9)
C11 S3 C14 91.90(9)
C2 C1 S1 112.25(14)
C2 C1 H1 123.9
S1 C1 H1 123.9
C1 C2 C3 114.03(16)
C1 C2 H2 123.0
C3 C2 H2 123.0
C4 C3 C2 110.06(15)
C4 C3 H3 125.0
C2 C3 H3 125.0
C3 C4 C5 126.42(14)
C3 C4 S1 111.53(12)
C5 C4 S1 121.92(12)
C4 C5 B3 120.61(13)
C4 C5 B2 122.33(13)
B3 C5 B2 63.01(11)
C4 C5 B1 119.28(13)
B3 C5 B1 113.70(13)
B2 C5 B1 62.78(10)
C4 C5 B4 116.30(13)
B3 C5 B4 62.59(10)
B2 C5 B4 113.85(13)
B1 C5 B4 111.12(12)
C4 C5 C6 118.95(12)
B3 C5 C6 109.50(12)
B2 C5 C6 109.86(12)
B1 C5 C6 59.70(9)
B4 C5 C6 59.54(9)
C7 C6 B9 122.09(13)
C7 C6 B8 120.75(13)
B9 C6 B8 62.81(11)
C7 C6 B1 118.97(13)
B9 C6 B1 62.55(10)
B8 C6 B1 113.51(12)
C7 C6 B4 116.68(13)
B9 C6 B4 113.74(12)
B8 C6 B4 62.69(10)
B1 C6 B4 111.34(12)
C7 C6 C5 119.17(13)
B9 C6 C5 109.52(12)
B8 C6 C5 109.74(12)
B1 C6 C5 59.54(10)
B4 C6 C5 59.95(9)
C8 C7 C8A 110.9(17)
C8 C7 C6 126.9(3)
C8A C7 C6 121.9(17)
C8 C7 S2A 2.5(6)
C8A C7 S2A 112.8(17)
C6 C7 S2A 125.1(4)
C8 C7 S2 110.6(2)
C8A C7 S2 1.6(16)
C6 C7 S2 122.28(12)
S2A C7 S2 112.5(4)
C10 S2 C7 92.19(10)
C7 C8 C9 112.8(4)
C7 C8 H8 124.7
C9 C8 H8 122.5
C9 S2A C7 101.4(7)
C7 C8A C10 103(2)
C7 C8A H8A 128.5
C10 C8A H8A 128.5
C10 C9 S2A 121.1(5)
C10 C9 C8 111.7(2)
C10 C9 H9 124.2
S2A C9 H9 114.7
C8 C9 H9 124.2
C9 C10 S2 112.74(14)
C9 C10 C8A 101.7(11)
C9 C10 H10 123.6
S2 C10 H10 123.6
C12 C11 S3 112.37(13)
C12 C11 H11 123.8
S3 C11 H11 123.8
C11 C12 C13 113.32(16)
C11 C12 H12 123.3
C13 C12 H12 123.3
C14 C13 C12 111.21(15)
C14 C13 H13 124.4
C12 C13 H13 124.4
C13 C14 C15 126.96(15)
C13 C14 S3 111.19(12)
C15 C14 S3 121.74(12)
C14 C15 B13 121.80(13)
C14 C15 B12 121.53(13)
B13 C15 B12 63.08(11)
C14 C15 B14 117.84(13)
B13 C15 B14 62.91(11)
B12 C15 B14 113.98(12)
C14 C15 B11 117.22(13)
B13 C15 B11 114.06(13)
B12 C15 B11 62.79(10)
B14 C15 B11 111.23(12)
C14 C15 C16 118.42(13)
B13 C15 C16 109.94(12)
B12 C15 C16 109.90(12)
B14 C15 C16 59.54(9)
B11 C15 C16 59.74(9)
C17 C16 B19 121.87(13)
C17 C16 B18 122.17(13)
B19 C16 B18 63.06(11)
C17 C16 B14 117.93(13)
B19 C16 B14 113.64(12)
B18 C16 B14 62.59(10)
C17 C16 B11 117.33(13)
B19 C16 B11 62.77(10)
B18 C16 B11 113.83(13)
B14 C16 B11 110.91(12)
C17 C16 C15 118.55(12)
B19 C16 C15 109.45(12)
B18 C16 C15 109.43(12)
B14 C16 C15 59.48(9)
B11 C16 C15 59.43(9)
C18A C17 C18 106.4(5)
C18A C17 C16 127.1(3)
C18 C17 C16 126.4(4)
C18A C17 S4A 111.9(3)
C16 C17 S4A 120.95(13)
C18 C17 S4 110.4(4)
C16 C17 S4 123.00(14)
S4A C17 S4 115.78(12)
C20 S4 C17 93.89(14)
C17 C18 C19 109.6(5)
C17 C18 H18 125.2
C19 C18 H18 125.2
C17 C18A C20 109.4(4)
C17 C18A H18A 125.3
C20 C18A H18A 125.3
C20 C19 C18 106.5(3)
C20 C19 S4A 117.39(17)
C20 C19 H19 126.7
C18 C19 H19 126.7
S4A C19 H19 115.9
C19 C20 C18A 108.0(3)
C19 C20 S4 119.56(18)
C19 C20 H20 120.2
C18A C20 H20 131.7
S4 C20 H20 120.2
C5 B1 C6 60.76(9)
C5 B1 B5 105.35(13)
C6 B1 B5 105.31(13)
C5 B1 B9 106.97(12)
C6 B1 B9 58.12(10)
B5 B1 B9 59.97(10)
C5 B1 B2 58.16(10)
C6 B1 B2 107.04(13)
B5 B1 B2 60.06(11)
B9 B1 B2 108.40(13)
C5 B1 H1B 122.9
C6 B1 H1B 122.9
B5 B1 H1B 123.2
B9 B1 H1B 121.9
B2 B1 H1B 121.8
C5 B2 B6 105.18(13)
C5 B2 B3 58.39(10)
B6 B2 B3 59.78(11)
C5 B2 B5 105.75(13)
B6 B2 B5 60.29(11)
B3 B2 B5 107.88(13)
C5 B2 B1 59.06(10)
B6 B2 B1 107.43(13)
B3 B2 B1 107.00(13)
B5 B2 B1 59.68(10)
C5 B2 H2B 124.1
B6 B2 H2B 122.3
B3 B2 H2B 122.1
B5 B2 H2B 122.0
B1 B2 H2B 122.1
C5 B3 B6 105.57(13)
C5 B3 B2 58.60(10)
B6 B3 B2 60.07(11)
C5 B3 B7 105.94(13)
B6 B3 B7 60.56(11)
B2 B3 B7 108.46(14)
C5 B3 B4 59.57(10)
B6 B3 B4 107.81(13)
B2 B3 B4 107.85(13)
B7 B3 B4 59.42(10)
C5 B3 H3B 123.8
B6 B3 H3B 122.1
B2 B3 H3B 121.6
B7 B3 H3B 121.9
B4 B3 H3B 121.7
C6 B4 C5 60.51(9)
C6 B4 B7 105.13(13)
C5 B4 B7 105.20(13)
C6 B4 B3 106.51(13)
C5 B4 B3 57.84(10)
B7 B4 B3 60.19(11)
C6 B4 B8 58.11(10)
C5 B4 B8 106.57(13)
B7 B4 B8 59.69(11)
B3 B4 B8 107.95(13)
C6 B4 H4B 123.1
C5 B4 H4B 123.1
B7 B4 H4B 123.2
B3 B4 H4B 122.1
B8 B4 H4B 122.2
B1 B5 B9 60.14(10)
B1 B5 B2 60.26(10)
B9 B5 B2 108.69(13)
B1 B5 B10 107.74(13)
B9 B5 B10 59.99(11)
B2 B5 B10 107.99(14)
B1 B5 B6 107.49(13)
B9 B5 B6 107.79(13)
B2 B5 B6 59.78(11)
B10 B5 B6 59.71(11)
B1 B5 H5B 121.9
B9 B5 H5B 121.4
B2 B5 H5B 121.4
B10 B5 H5B 121.9
B6 B5 H5B 122.2
B3 B6 B2 60.15(11)
B3 B6 B10 108.32(13)
B2 B6 B10 108.42(13)
B3 B6 B5 107.89(13)
B2 B6 B5 59.93(11)
B10 B6 B5 60.09(11)
B3 B6 B7 59.92(11)
B2 B6 B7 108.02(13)
B10 B6 B7 60.06(11)
B5 B6 B7 107.71(13)
B3 B6 H6B 121.6
B2 B6 H6B 121.5
B10 B6 H6B 121.4
B5 B6 H6B 121.9
B7 B6 H6B 121.9
B4 B7 B8 60.66(10)
B4 B7 B3 60.39(10)
B8 B7 B3 108.87(13)
B4 B7 B10 108.15(13)
B8 B7 B10 59.92(11)
B3 B7 B10 107.62(13)
B4 B7 B6 107.74(13)
B8 B7 B6 107.81(13)
B3 B7 B6 59.52(11)
B10 B7 B6 59.60(11)
B4 B7 H7B 121.4
B8 B7 H7B 121.2
B3 B7 H7B 121.6
B10 B7 H7B 122.0
B6 B7 H7B 122.3
C6 B8 B7 105.94(12)
C6 B8 B10 105.65(13)
B7 B8 B10 60.58(11)
C6 B8 B9 58.51(10)
B7 B8 B9 108.49(13)
B10 B8 B9 60.19(11)
C6 B8 B4 59.20(10)
B7 B8 B4 59.64(10)
B10 B8 B4 107.86(13)
B9 B8 B4 107.45(13)
C6 B8 H8B 123.9
B7 B8 H8B 121.8
B10 B8 H8B 121.9
B9 B8 H8B 121.7
B4 B8 H8B 121.9
C6 B9 B8 58.68(10)
C6 B9 B5 106.17(13)
B8 B9 B5 108.18(13)
C6 B9 B1 59.32(10)
B8 B9 B1 107.59(13)
B5 B9 B1 59.88(10)
C6 B9 B10 105.56(13)
B8 B9 B10 59.90(11)
B5 B9 B10 60.27(11)
B1 B9 B10 107.75(13)
C6 B9 H9B 123.8
B8 B9 H9B 121.8
B5 B9 H9B 121.8
B1 B9 H9B 121.8
B10 B9 H9B 122.2
B8 B10 B6 108.06(14)
B8 B10 B9 59.92(10)
B6 B10 B9 107.99(13)
B8 B10 B5 107.78(13)
B6 B10 B5 60.20(11)
B9 B10 B5 59.74(10)
B8 B10 B7 59.50(11)
B6 B10 B7 60.34(11)
B9 B10 B7 107.42(13)
B5 B10 B7 108.02(13)
B8 B10 H10B 121.9
B6 B10 H10B 121.4
B9 B10 H10B 122.0
B5 B10 H10B 121.7
B7 B10 H10B 121.9
C15 B11 C16 60.82(9)
C15 B11 B15 105.06(13)
C16 B11 B15 105.16(13)
C15 B11 B12 58.05(10)
C16 B11 B12 107.01(13)
B15 B11 B12 59.91(11)
C15 B11 B19 106.71(12)
C16 B11 B19 57.91(10)
B15 B11 B19 59.99(11)
B12 B11 B19 108.22(13)
C15 B11 H11B 123.0
C16 B11 H11B 122.9
B15 B11 H11B 123.3
B12 B11 H11B 121.9
B19 B11 H11B 122.1
C15 B12 B15 105.69(13)
C15 B12 B13 58.41(10)
B15 B12 B13 108.22(13)
C15 B12 B16 105.24(13)
B15 B12 B16 60.55(11)
B13 B12 B16 59.91(11)
C15 B12 B11 59.16(10)
B15 B12 B11 59.62(10)
B13 B12 B11 107.36(13)
B16 B12 B11 107.76(13)
C15 B12 H12B 124.2
B15 B12 H12B 121.9
B13 B12 H12B 121.9
B16 B12 H12B 122.2
B11 B12 H12B 121.9
C15 B13 B17 105.69(13)
C15 B13 B16 105.47(13)
B17 B13 B16 60.38(11)
C15 B13 B12 58.52(10)
B17 B13 B12 108.21(13)
B16 B13 B12 60.10(11)
C15 B13 B14 59.10(10)
B17 B13 B14 59.48(11)
B16 B13 B14 107.49(13)
B12 B13 B14 107.25(13)
C15 B13 H13B 124.0
B17 B13 H13B 122.0
B16 B13 H13B 122.1
B12 B13 H13B 121.8
B14 B13 H13B 122.1
C15 B14 C16 60.99(9)
C15 B14 B17 105.28(13)
C16 B14 B17 105.52(13)
C15 B14 B18 107.20(13)
C16 B14 B18 58.26(10)
B17 B14 B18 60.06(11)
C15 B14 B13 57.99(10)
C16 B14 B13 107.19(13)
B17 B14 B13 60.05(11)
B18 B14 B13 108.51(13)
C15 B14 H14B 122.9
C16 B14 H14B 122.7
B17 B14 H14B 123.2
B18 B14 H14B 121.8
B13 B14 H14B 121.9
B11 B15 B12 60.47(10)
B11 B15 B19 60.49(10)
B12 B15 B19 109.06(13)
B11 B15 B20 107.85(13)
B12 B15 B20 107.77(14)
B19 B15 B20 59.90(11)
B11 B15 B16 107.94(13)
B12 B15 B16 59.93(11)
B19 B15 B16 107.89(14)
B20 B15 B16 59.43(11)
B11 B15 H15B 121.5
B12 B15 H15B 121.3
B19 B15 H15B 121.2
B20 B15 H15B 122.2
B16 B15 H15B 122.1
B20 B16 B13 108.12(14)
B20 B16 B12 107.94(13)
B13 B16 B12 59.99(10)
B20 B16 B17 60.15(11)
B13 B16 B17 59.79(11)
B12 B16 B17 107.66(13)
B20 B16 B15 60.06(11)
B13 B16 B15 107.46(13)
B12 B16 B15 59.52(10)
B17 B16 B15 107.63(13)
B20 B16 H16B 121.5
B13 B16 H16B 121.8
B12 B16 H16B 121.9
B17 B16 H16B 121.9
B15 B16 H16B 122.1
B14 B17 B18 60.34(11)
B14 B17 B13 60.47(11)
B18 B17 B13 109.07(13)
B14 B17 B20 107.60(13)
B18 B17 B20 59.97(11)
B13 B17 B20 107.65(14)
B14 B17 B16 107.85(13)
B18 B17 B16 108.11(13)
B13 B17 B16 59.84(11)
B20 B17 B16 59.52(11)
B14 B17 H17B 121.7
B18 B17 H17B 121.1
B13 B17 H17B 121.3
B20 B17 H17B 122.3
B16 B17 H17B 122.0
C16 B18 B17 105.85(12)
C16 B18 B20 105.16(13)
B17 B18 B20 60.28(11)
C16 B18 B14 59.14(10)
B17 B18 B14 59.60(10)
B20 B18 B14 107.27(13)
C16 B18 B19 58.37(10)
B17 B18 B19 108.15(14)
B20 B18 B19 59.92(11)
B14 B18 B19 107.10(12)
C16 B18 H18B 124.0
B17 B18 H18B 121.9
B20 B18 H18B 122.4
B14 B18 H18B 122.1
B19 B18 H18B 121.9
C16 B19 B15 105.90(13)
C16 B19 B20 105.34(13)
B15 B19 B20 60.25(11)
C16 B19 B18 58.57(10)
B15 B19 B18 108.20(13)
B20 B19 B18 59.96(11)
C16 B19 B11 59.33(10)
B15 B19 B11 59.52(10)
B20 B19 B11 107.36(13)
B18 B19 B11 107.46(12)
C16 B19 H19B 123.9
B15 B19 H19B 121.9
B20 B19 H19B 122.4
B18 B19 H19B 121.8
B11 B19 H19B 122.0
B16 B20 B19 108.70(13)
B16 B20 B18 108.59(13)
B19 B20 B18 60.12(11)
B16 B20 B15 60.51(11)
B19 B20 B15 59.84(11)
B18 B20 B15 108.00(13)
B16 B20 B17 60.33(11)
B19 B20 B17 107.88(13)
B18 B20 B17 59.75(11)
B15 B20 B17 108.12(13)
B16 B20 H20B 121.0
B19 B20 H20B 121.6
B18 B20 H20B 121.7
B15 B20 H20B 121.7
B17 B20 H20B 121.8

loop_
_geom_bond_atom_site_label_1
_geom_bond_atom_site_label_2
_geom_bond_distance
S1 C1 1.700(2)
S1 C4 1.7211(16)
S3 C11 1.7029(19)
S3 C14 1.7157(17)
C1 C2 1.357(3)
C1 H1 0.9500
C2 C3 1.425(2)
C2 H2 0.9500
C3 C4 1.411(2)
C3 H3 0.9500
C4 C5 1.477(2)
C5 B3 1.704(2)
C5 B2 1.707(2)
C5 B1 1.724(2)
C5 B4 1.735(2)
C5 C6 1.745(2)
C6 C7 1.480(2)
C6 B9 1.705(2)
C6 B8 1.708(2)
C6 B1 1.727(2)
C6 B4 1.728(2)
C7 C8 1.366(5)
C7 C8A 1.39(3)
C7 S2A 1.596(11)
C7 S2 1.7223(17)
S2 C10 1.696(2)
C8 C9 1.434(5)
C8 H8 0.9500
S2A C9 1.414(12)
S2A H8 0.7930
C8A C10 1.75(4)
C8A H8A 0.9500
C9 C10 1.351(3)
C9 H9 0.9500
C10 H10 0.9500
C11 C12 1.355(3)
C11 H11 0.9500
C12 C13 1.413(2)
C12 H12 0.9500
C13 C14 1.400(2)
C13 H13 0.9500
C14 C15 1.476(2)
C15 B13 1.702(2)
C15 B12 1.704(2)
C15 B14 1.722(2)
C15 B11 1.724(2)
C15 C16 1.748(2)
C16 C17 1.478(2)
C16 B19 1.704(2)
C16 B18 1.707(2)
C16 B14 1.723(2)
C16 B11 1.730(2)
C17 C18A 1.393(6)
C17 C18 1.414(8)
C17 S4A 1.688(2)
C17 S4 1.690(3)
S4 C20 1.569(3)
C18 C19 1.526(10)
C18 H18 0.9500
S4A C19 1.616(3)
C18A C20 1.526(7)
C18A H18A 0.9500
C19 C20 1.343(3)
C19 H19 0.9500
C20 H20 0.9500
B1 B5 1.777(3)
B1 B9 1.782(3)
B1 B2 1.787(3)
B1 H1B 1.1200
B2 B6 1.781(3)
B2 B3 1.783(3)
B2 B5 1.784(3)
B2 H2B 1.1200
B3 B6 1.776(3)
B3 B7 1.783(3)
B3 B4 1.787(3)
B3 H3B 1.1200
B4 B7 1.769(3)
B4 B8 1.788(3)
B4 H4B 1.1200
B5 B9 1.779(3)
B5 B10 1.788(3)
B5 B6 1.790(3)
B5 H5B 1.1200
B6 B10 1.781(3)
B6 B7 1.795(3)
B6 H6B 1.1200
B7 B8 1.770(3)
B7 B10 1.790(3)
B7 H7B 1.1200
B8 B10 1.778(3)
B8 B9 1.778(3)
B8 H8B 1.1200
B9 B10 1.783(3)
B9 H9B 1.1200
B10 H10B 1.1200
B11 B15 1.771(3)
B11 B12 1.786(3)
B11 B19 1.788(3)
B11 H11B 1.1200
B12 B15 1.776(3)
B12 B13 1.782(3)
B12 B16 1.784(3)
B12 H12B 1.1200
B13 B17 1.779(3)
B13 B16 1.780(3)
B13 B14 1.787(3)
B13 H13B 1.1200
B14 B17 1.769(3)
B14 B18 1.782(3)
B14 H14B 1.1200
B15 B19 1.779(3)
B15 B20 1.787(3)
B15 B16 1.795(3)
B15 H15B 1.1200
B16 B20 1.775(3)
B16 B17 1.790(3)
B16 H16B 1.1200
B17 B18 1.777(3)
B17 B20 1.787(3)
B17 H17B 1.1200
B18 B20 1.781(3)
B18 B19 1.784(3)
B18 H18B 1.1200
B19 B20 1.780(3)
B19 H19B 1.1200
B20 H20B 1.1200

loop_
_geom_torsion_atom_site_label_1
_geom_torsion_atom_site_label_2
_geom_torsion_atom_site_label_3
_geom_torsion_atom_site_label_4
_geom_torsion
C4 S1 C1 C2 0.16(15)
S1 C1 C2 C3 -0.1(2)
C1 C2 C3 C4 0.0(2)
C2 C3 C4 C5 -175.92(15)
C2 C3 C4 S1 0.11(17)
C1 S1 C4 C3 -0.15(13)
C1 S1 C4 C5 176.08(14)
C3 C4 C5 B3 36.4(2)
S1 C4 C5 B3 -139.25(13)
C3 C4 C5 B2 111.94(18)
S1 C4 C5 B2 -63.70(19)
C3 C4 C5 B1 -173.47(14)
S1 C4 C5 B1 10.89(19)
C3 C4 C5 B4 -35.9(2)
S1 C4 C5 B4 148.46(12)
C3 C4 C5 C6 -104.01(18)
S1 C4 C5 C6 80.35(16)
C4 C5 C6 C7 -0.5(2)
B3 C5 C6 C7 -144.95(14)
B2 C5 C6 C7 147.63(14)
B1 C5 C6 C7 108.38(16)
B4 C5 C6 C7 -105.73(16)
C4 C5 C6 B9 -148.04(14)
B3 C5 C6 B9 67.55(15)
B2 C5 C6 B9 0.13(16)
B1 C5 C6 B9 -39.13(12)
B4 C5 C6 B9 106.76(14)
C4 C5 C6 B8 144.78(14)
B3 C5 C6 B8 0.37(16)
B2 C5 C6 B8 -67.05(15)
B1 C5 C6 B8 -106.30(13)
B4 C5 C6 B8 39.59(12)
C4 C5 C6 B1 -108.91(15)
B3 C5 C6 B1 106.68(14)
B2 C5 C6 B1 39.25(12)
B4 C5 C6 B1 145.89(13)
C4 C5 C6 B4 105.20(16)
B3 C5 C6 B4 -39.21(12)
B2 C5 C6 B4 -106.63(14)
B1 C5 C6 B4 -145.89(13)
B9 C6 C7 C8 -117.1(3)
B8 C6 C7 C8 -41.8(4)
B1 C6 C7 C8 168.9(3)
B4 C6 C7 C8 30.8(4)
C5 C6 C7 C8 99.6(3)
B9 C6 C7 C8A 54.9(19)
B8 C6 C7 C8A 130.2(19)
B1 C6 C7 C8A -19.1(19)
B4 C6 C7 C8A -157.2(19)
C5 C6 C7 C8A -88.3(19)
B9 C6 C7 S2A -119.2(5)
B8 C6 C7 S2A -44.0(5)
B1 C6 C7 S2A 166.7(5)
B4 C6 C7 S2A 28.7(5)
C5 C6 C7 S2A 97.5(5)
B9 C6 C7 S2 56.82(19)
B8 C6 C7 S2 132.07(14)
B1 C6 C7 S2 -17.2(2)
B4 C6 C7 S2 -155.30(12)
C5 C6 C7 S2 -86.48(17)
C8 C7 S2 C10 0.1(3)
C6 C7 S2 C10 -174.63(14)
S2A C7 S2 C10 1.9(4)
C8A C7 C8 C9 1.9(18)
C6 C7 C8 C9 174.6(2)
S2A C7 C8 C9 -140(14)
S2 C7 C8 C9 0.2(4)
C8A C7 S2A C9 -0.9(19)
C6 C7 S2A C9 173.7(3)
S2 C7 S2A C9 -2.7(7)
C8 C7 C8A C10 -2(2)
C6 C7 C8A C10 -175.3(7)
S2A C7 C8A C10 0(2)
C7 S2A C9 C10 2.6(7)
C7 S2A C9 C8 -9(3)
C7 C8 C9 C10 -0.5(4)
C7 C8 C9 S2A 169(4)
S2A C9 C10 S2 -1.4(5)
C8 C9 C10 S2 0.6(3)
S2A C9 C10 C8A -2.8(14)
C8 C9 C10 C8A -0.8(13)
C7 S2 C10 C9 -0.42(16)
C7 S2 C10 C8A 7(7)
C7 C8A C10 C9 2(2)
C7 C8A C10 S2 -172(8)
C14 S3 C11 C12 0.23(15)
S3 C11 C12 C13 -0.7(2)
C11 C12 C13 C14 1.0(2)
C12 C13 C14 C15 175.30(16)
C12 C13 C14 S3 -0.77(18)
C11 S3 C14 C13 0.32(13)
C11 S3 C14 C15 -175.99(14)
C13 C14 C15 B13 -121.35(18)
S3 C14 C15 B13 54.3(2)
C13 C14 C15 B12 -45.5(2)
S3 C14 C15 B12 130.18(14)
C13 C14 C15 B14 164.82(15)
S3 C14 C15 B14 -19.5(2)
C13 C14 C15 B11 27.8(2)
S3 C14 C15 B11 -156.54(12)
C13 C14 C15 C16 96.30(19)
S3 C14 C15 C16 -88.00(16)
C14 C15 C16 C17 0.0(2)
B13 C15 C16 C17 -146.51(14)
B12 C15 C16 C17 145.88(14)
B14 C15 C16 C17 -107.35(16)
B11 C15 C16 C17 106.60(15)
C14 C15 C16 B19 -146.09(14)
B13 C15 C16 B19 67.43(15)
B12 C15 C16 B19 -0.17(16)
B14 C15 C16 B19 106.59(14)
B11 C15 C16 B19 -39.45(12)
C14 C15 C16 B18 146.55(14)
B13 C15 C16 B18 0.07(16)
B12 C15 C16 B18 -67.53(15)
B14 C15 C16 B18 39.23(12)
B11 C15 C16 B18 -106.81(14)
C14 C15 C16 B14 107.32(15)
B13 C15 C16 B14 -39.16(12)
B12 C15 C16 B14 -106.77(14)
B11 C15 C16 B14 -146.04(13)
C14 C15 C16 B11 -106.64(15)
B13 C15 C16 B11 106.88(14)
B12 C15 C16 B11 39.28(12)
B14 C15 C16 B11 146.04(13)
B19 C16 C17 C18A -134.7(4)
B18 C16 C17 C18A -58.5(4)
B14 C16 C17 C18A 15.1(4)
B11 C16 C17 C18A 151.9(4)
C15 C16 C17 C18A 83.6(4)
B19 C16 C17 C18 42.0(5)
B18 C16 C17 C18 118.1(5)
B14 C16 C17 C18 -168.2(5)
B11 C16 C17 C18 -31.5(5)
C15 C16 C17 C18 -99.7(5)
B19 C16 C17 S4A 42.3(2)
B18 C16 C17 S4A 118.44(16)
B14 C16 C17 S4A -167.93(12)
B11 C16 C17 S4A -31.15(19)
C15 C16 C17 S4A -99.40(16)
B19 C16 C17 S4 -131.44(16)
B18 C16 C17 S4 -55.3(2)
B14 C16 C17 S4 18.3(2)
B11 C16 C17 S4 155.13(14)
C15 C16 C17 S4 86.88(18)
C18A C17 S4 C20 -35(4)
C18 C17 S4 C20 2.2(4)
C16 C17 S4 C20 176.50(15)
S4A C17 S4 C20 2.49(16)
C18A C17 C18 C19 1.5(7)
C16 C17 C18 C19 -175.7(3)
S4A C17 C18 C19 -179(5)
S4 C17 C18 C19 -1.6(7)
C18A C17 S4A C19 1.3(3)
C18 C17 S4A C19 1(4)
C16 C17 S4A C19 -176.08(14)
S4 C17 S4A C19 -1.93(15)
C18 C17 C18A C20 -2.5(6)
C16 C17 C18A C20 174.7(2)
S4A C17 C18A C20 -2.5(5)
S4 C17 C18A C20 141(4)
C17 C18 C19 C20 0.2(7)
C17 C18 C19 S4A 179(3)
C17 S4A C19 C20 0.45(19)
C17 S4A C19 C18 -1(2)
C18 C19 C20 C18A -1.7(5)
S4A C19 C20 C18A -1.9(3)
C18 C19 C20 S4 1.5(4)
S4A C19 C20 S4 1.3(3)
C17 C18A C20 C19 2.7(5)
C17 C18A C20 S4 -163.7(18)
C17 S4 C20 C19 -2.2(2)
C17 S4 C20 C18A 12.7(14)
C4 C5 B1 C6 108.37(15)
B3 C5 B1 C6 -99.54(13)
B2 C5 B1 C6 -137.99(13)
B4 C5 B1 C6 -31.21(12)
C4 C5 B1 B5 -152.42(14)
B3 C5 B1 B5 -0.33(17)
B2 C5 B1 B5 -38.78(12)
B4 C5 B1 B5 68.00(15)
C6 C5 B1 B5 99.21(13)
C4 C5 B1 B9 144.89(14)
B3 C5 B1 B9 -63.02(16)
B2 C5 B1 B9 -101.47(13)
B4 C5 B1 B9 5.31(16)
C6 C5 B1 B9 36.52(11)
C4 C5 B1 B2 -113.64(15)
B3 C5 B1 B2 38.45(13)
B4 C5 B1 B2 106.78(14)
C6 C5 B1 B2 137.99(13)
C7 C6 B1 C5 -108.71(15)
B9 C6 B1 C5 137.92(12)
B8 C6 B1 C5 99.87(13)
B4 C6 B1 C5 31.41(12)
C7 C6 B1 B5 152.01(14)
B9 C6 B1 B5 38.64(12)
B8 C6 B1 B5 0.59(17)
B4 C6 B1 B5 -67.87(15)
C5 C6 B1 B5 -99.28(13)
C7 C6 B1 B9 113.38(16)
B8 C6 B1 B9 -38.05(13)
B4 C6 B1 B9 -106.51(14)
C5 C6 B1 B9 -137.92(12)
C7 C6 B1 B2 -145.20(14)
B9 C6 B1 B2 101.43(14)
B8 C6 B1 B2 63.38(16)
B4 C6 B1 B2 -5.08(17)
C5 C6 B1 B2 -36.49(11)
C4 C5 B2 B6 -149.52(14)
B3 C5 B2 B6 -38.79(12)
B1 C5 B2 B6 101.49(14)
B4 C5 B2 B6 -0.97(17)
C6 C5 B2 B6 63.59(15)
C4 C5 B2 B3 -110.73(16)
B1 C5 B2 B3 140.29(13)
B4 C5 B2 B3 37.83(13)
C6 C5 B2 B3 102.38(13)
C4 C5 B2 B5 147.68(14)
B3 C5 B2 B5 -101.59(14)
B1 C5 B2 B5 38.69(12)
B4 C5 B2 B5 -63.77(16)
C6 C5 B2 B5 0.79(16)
C4 C5 B2 B1 108.99(16)
B3 C5 B2 B1 -140.29(13)
B4 C5 B2 B1 -102.46(14)
C6 C5 B2 B1 -37.91(12)
C6 B1 B2 C5 37.65(11)
B5 B1 B2 C5 135.81(13)
B9 B1 B2 C5 98.95(13)
C5 B1 B2 B6 -97.58(14)
C6 B1 B2 B6 -59.93(16)
B5 B1 B2 B6 38.24(13)
B9 B1 B2 B6 1.38(17)
C5 B1 B2 B3 -34.68(12)
C6 B1 B2 B3 2.96(17)
B5 B1 B2 B3 101.13(14)
B9 B1 B2 B3 64.27(16)
C5 B1 B2 B5 -135.81(13)
C6 B1 B2 B5 -98.17(14)
B9 B1 B2 B5 -36.86(12)
C4 C5 B3 B6 152.34(14)
B2 C5 B3 B6 39.02(12)
B1 C5 B3 B6 0.66(17)
B4 C5 B3 B6 -101.80(14)
C6 C5 B3 B6 -63.93(15)
C4 C5 B3 B2 113.33(16)
B1 C5 B3 B2 -38.35(13)
B4 C5 B3 B2 -140.81(13)
C6 C5 B3 B2 -102.95(13)
C4 C5 B3 B7 -144.47(14)
B2 C5 B3 B7 102.20(14)
B1 C5 B3 B7 63.85(16)
B4 C5 B3 B7 -38.61(12)
C6 C5 B3 B7 -0.74(17)
C4 C5 B3 B4 -105.86(16)
B2 C5 B3 B4 140.81(13)
B1 C5 B3 B4 102.46(14)
C6 C5 B3 B4 37.87(12)
B6 B2 B3 C5 135.59(13)
B5 B2 B3 C5 97.84(13)
B1 B2 B3 C5 34.97(12)
C5 B2 B3 B6 -135.59(13)
B5 B2 B3 B6 -37.76(12)
B1 B2 B3 B6 -100.63(14)
C5 B2 B3 B7 -97.79(14)
B6 B2 B3 B7 37.80(12)
B5 B2 B3 B7 0.05(17)
B1 B2 B3 B7 -62.82(16)
C5 B2 B3 B4 -34.91(12)
B6 B2 B3 B4 100.68(14)
B5 B2 B3 B4 62.92(16)
B1 B2 B3 B4 0.05(17)
C7 C6 B4 C5 109.85(15)
B9 C6 B4 C5 -99.63(13)
B8 C6 B4 C5 -137.54(13)
B1 C6 B4 C5 -31.26(12)
C7 C6 B4 B7 -151.00(14)
B9 C6 B4 B7 -0.47(17)
B8 C6 B4 B7 -38.39(12)
B1 C6 B4 B7 67.89(15)
C5 C6 B4 B7 99.16(13)
C7 C6 B4 B3 146.20(14)
B9 C6 B4 B3 -63.28(16)
B8 C6 B4 B3 -101.19(14)
B1 C6 B4 B3 5.09(17)
C5 C6 B4 B3 36.35(11)
C7 C6 B4 B8 -112.61(15)
B9 C6 B4 B8 37.92(13)
B1 C6 B4 B8 106.28(14)
C5 C6 B4 B8 137.54(13)
C4 C5 B4 C6 -109.62(14)
B3 C5 B4 C6 137.83(13)
B2 C5 B4 C6 99.84(14)
B1 C5 B4 C6 31.27(12)
C4 C5 B4 B7 151.35(13)
B3 C5 B4 B7 38.80(12)
B2 C5 B4 B7 0.81(17)
B1 C5 B4 B7 -67.76(15)
C6 C5 B4 B7 -99.03(13)
C4 C5 B4 B3 112.55(15)
B2 C5 B4 B3 -38.00(13)
B1 C5 B4 B3 -106.56(14)
C6 C5 B4 B3 -137.83(13)
C4 C5 B4 B8 -146.34(13)
B3 C5 B4 B8 101.11(14)
B2 C5 B4 B8 63.11(16)
B1 C5 B4 B8 -5.46(17)
C6 C5 B4 B8 -36.72(11)
C5 B3 B4 C6 -37.55(11)
B6 B3 B4 C6 60.40(15)
B2 B3 B4 C6 -3.04(17)
B7 B3 B4 C6 98.27(14)
B6 B3 B4 C5 97.95(14)
B2 B3 B4 C5 34.51(12)
B7 B3 B4 C5 135.82(14)
C5 B3 B4 B7 -135.82(14)
B6 B3 B4 B7 -37.87(13)
B2 B3 B4 B7 -101.31(14)
C5 B3 B4 B8 -98.66(13)
B6 B3 B4 B8 -0.71(17)
B2 B3 B4 B8 -64.15(16)
B7 B3 B4 B8 37.16(12)
C5 B1 B5 B9 -101.02(13)
C6 B1 B5 B9 -37.76(12)
B2 B1 B5 B9 -138.89(14)
C5 B1 B5 B2 37.88(12)
C6 B1 B5 B2 101.13(13)
B9 B1 B5 B2 138.89(14)
C5 B1 B5 B10 -63.11(16)
C6 B1 B5 B10 0.14(17)
B9 B1 B5 B10 37.90(13)
B2 B1 B5 B10 -100.99(15)
C5 B1 B5 B6 -0.14(16)
C6 B1 B5 B6 63.11(15)
B9 B1 B5 B6 100.87(14)
B2 B1 B5 B6 -38.02(12)
C5 B2 B5 B1 -38.40(12)
B6 B2 B5 B1 -137.16(14)
B3 B2 B5 B1 -99.63(14)
C5 B2 B5 B9 -1.39(17)
B6 B2 B5 B9 -100.16(14)
B3 B2 B5 B9 -62.63(16)
B1 B2 B5 B9 37.01(12)
C5 B2 B5 B10 62.17(16)
B6 B2 B5 B10 -36.59(12)
B3 B2 B5 B10 0.94(17)
B1 B2 B5 B10 100.57(14)
C5 B2 B5 B6 98.77(14)
B3 B2 B5 B6 37.53(12)
B1 B2 B5 B6 137.16(14)
C5 B3 B6 B2 -38.32(12)
B7 B3 B6 B2 -138.11(14)
B4 B3 B6 B2 -100.75(14)
C5 B3 B6 B10 62.85(16)
B2 B3 B6 B10 101.17(14)
B7 B3 B6 B10 -36.94(13)
B4 B3 B6 B10 0.42(17)
C5 B3 B6 B5 -0.72(17)
B2 B3 B6 B5 37.60(13)
B7 B3 B6 B5 -100.51(14)
B4 B3 B6 B5 -63.15(16)
C5 B3 B6 B7 99.80(14)
B2 B3 B6 B7 138.11(14)
B4 B3 B6 B7 37.37(12)
C5 B2 B6 B3 38.13(12)
B5 B2 B6 B3 137.86(14)
B1 B2 B6 B3 99.89(14)
C5 B2 B6 B10 -62.87(17)
B3 B2 B6 B10 -101.00(15)
B5 B2 B6 B10 36.86(13)
B1 B2 B6 B10 -1.11(18)
C5 B2 B6 B5 -99.73(14)
B3 B2 B6 B5 -137.86(14)
B1 B2 B6 B5 -37.97(12)
C5 B2 B6 B7 0.72(17)
B3 B2 B6 B7 -37.41(13)
B5 B2 B6 B7 100.45(14)
B1 B2 B6 B7 62.48(17)
B1 B5 B6 B3 0.54(17)
B9 B5 B6 B3 63.98(16)
B2 B5 B6 B3 -37.70(12)
B10 B5 B6 B3 101.26(14)
B1 B5 B6 B2 38.24(12)
B9 B5 B6 B2 101.68(14)
B10 B5 B6 B2 138.96(14)
B1 B5 B6 B10 -100.72(14)
B9 B5 B6 B10 -37.28(12)
B2 B5 B6 B10 -138.96(14)
B1 B5 B6 B7 -62.73(16)
B9 B5 B6 B7 0.71(17)
B2 B5 B6 B7 -100.97(14)
B10 B5 B6 B7 37.99(12)
C6 B4 B7 B8 37.64(11)
C5 B4 B7 B8 100.58(13)
B3 B4 B7 B8 138.27(14)
C6 B4 B7 B3 -100.63(13)
C5 B4 B7 B3 -37.69(12)
B8 B4 B7 B3 -138.27(14)
C6 B4 B7 B10 -0.25(16)
C5 B4 B7 B10 62.69(16)
B3 B4 B7 B10 100.38(14)
B8 B4 B7 B10 -37.89(12)
C6 B4 B7 B6 -63.23(15)
C5 B4 B7 B6 -0.29(17)
B3 B4 B7 B6 37.39(13)
B8 B4 B7 B6 -100.87(14)
C5 B3 B7 B4 38.68(12)
B6 B3 B7 B4 137.84(14)
B2 B3 B7 B4 100.26(14)
C5 B3 B7 B8 0.85(18)
B6 B3 B7 B8 100.02(15)
B2 B3 B7 B8 62.43(16)
B4 B3 B7 B8 -37.83(13)
C5 B3 B7 B10 -62.59(16)
B6 B3 B7 B10 36.58(12)
B2 B3 B7 B10 -1.01(17)
B4 B3 B7 B10 -101.27(14)
C5 B3 B7 B6 -99.17(14)
B2 B3 B7 B6 -37.59(12)
B4 B3 B7 B6 -137.84(14)
B3 B6 B7 B4 -37.78(12)
B2 B6 B7 B4 -0.26(18)
B10 B6 B7 B4 101.04(14)
B5 B6 B7 B4 63.04(16)
B3 B6 B7 B8 -101.84(14)
B2 B6 B7 B8 -64.32(16)
B10 B6 B7 B8 36.98(12)
B5 B6 B7 B8 -1.02(17)
B2 B6 B7 B3 37.51(13)
B10 B6 B7 B3 138.82(13)
B5 B6 B7 B3 100.82(14)
B3 B6 B7 B10 -138.82(13)
B2 B6 B7 B10 -101.30(14)
B5 B6 B7 B10 -38.00(12)
C7 C6 B8 B7 144.85(15)
B9 C6 B8 B7 -102.23(14)
B1 C6 B8 B7 -64.29(16)
B4 C6 B8 B7 38.54(12)
C5 C6 B8 B7 0.17(16)
C7 C6 B8 B10 -151.93(14)
B9 C6 B8 B10 -39.01(12)
B1 C6 B8 B10 -1.07(17)
B4 C6 B8 B10 101.76(14)
C5 C6 B8 B10 63.39(15)
C7 C6 B8 B9 -112.92(16)
B1 C6 B8 B9 37.94(13)
B4 C6 B8 B9 140.77(13)
C5 C6 B8 B9 102.40(13)
C7 C6 B8 B4 106.31(16)
B9 C6 B8 B4 -140.77(13)
B1 C6 B8 B4 -102.83(14)
C5 C6 B8 B4 -38.37(12)
B4 B7 B8 C6 -38.33(12)
B3 B7 B8 C6 -0.63(17)
B10 B7 B8 C6 99.26(14)
B6 B7 B8 C6 62.42(16)
B4 B7 B8 B10 -137.60(13)
B3 B7 B8 B10 -99.89(15)
B6 B7 B8 B10 -36.84(12)
B4 B7 B8 B9 -99.82(14)
B3 B7 B8 B9 -62.12(17)
B10 B7 B8 B9 37.78(12)
B6 B7 B8 B9 0.93(17)
B3 B7 B8 B4 37.70(13)
B10 B7 B8 B4 137.60(13)
B6 B7 B8 B4 100.76(14)
C5 B4 B8 C6 37.81(11)
B7 B4 B8 C6 136.03(13)
B3 B4 B8 C6 98.64(13)
C6 B4 B8 B7 -136.03(13)
C5 B4 B8 B7 -98.22(14)
B3 B4 B8 B7 -37.38(12)
C6 B4 B8 B10 -97.92(14)
C5 B4 B8 B10 -60.11(16)
B7 B4 B8 B10 38.11(13)
B3 B4 B8 B10 0.72(17)
C6 B4 B8 B9 -34.42(12)
C5 B4 B8 B9 3.39(17)
B7 B4 B8 B9 101.60(14)
B3 B4 B8 B9 64.22(16)
C7 C6 B9 B8 110.87(16)
B1 C6 B9 B8 -140.56(13)
B4 C6 B9 B8 -37.87(13)
C5 C6 B9 B8 -102.75(13)
C7 C6 B9 B5 -147.36(14)
B8 C6 B9 B5 101.77(14)
B1 C6 B9 B5 -38.79(12)
B4 C6 B9 B5 63.89(16)
C5 C6 B9 B5 -0.99(16)
C7 C6 B9 B1 -108.58(16)
B8 C6 B9 B1 140.56(13)
B4 C6 B9 B1 102.68(14)
C5 C6 B9 B1 37.80(11)
C7 C6 B9 B10 149.72(14)
B8 C6 B9 B10 38.85(12)
B1 C6 B9 B10 -101.70(14)
B4 C6 B9 B10 0.98(17)
C5 C6 B9 B10 -63.90(15)
B7 B8 B9 C6 97.74(13)
B10 B8 B9 C6 135.69(13)
B4 B8 B9 C6 34.71(12)
C6 B8 B9 B5 -98.24(14)
B7 B8 B9 B5 -0.50(17)
B10 B8 B9 B5 37.45(12)
B4 B8 B9 B5 -63.53(16)
C6 B8 B9 B1 -34.98(11)
B7 B8 B9 B1 62.77(16)
B10 B8 B9 B1 100.71(14)
B4 B8 B9 B1 -0.27(17)
C6 B8 B9 B10 -135.69(13)
B7 B8 B9 B10 -37.95(12)
B4 B8 B9 B10 -100.98(14)
B1 B5 B9 C6 38.53(12)
B2 B5 B9 C6 1.47(17)
B10 B5 B9 C6 -98.97(14)
B6 B5 B9 C6 -61.82(16)
B1 B5 B9 B8 100.21(14)
B2 B5 B9 B8 63.15(16)
B10 B5 B9 B8 -37.29(13)
B6 B5 B9 B8 -0.14(17)
B2 B5 B9 B1 -37.06(12)
B10 B5 B9 B1 -137.50(14)
B6 B5 B9 B1 -100.35(14)
B1 B5 B9 B10 137.50(14)
B2 B5 B9 B10 100.44(15)
B6 B5 B9 B10 37.15(13)
C5 B1 B9 C6 -37.70(11)
B5 B1 B9 C6 -135.93(13)
B2 B1 B9 C6 -99.03(13)
C5 B1 B9 B8 -2.99(16)
C6 B1 B9 B8 34.71(11)
B5 B1 B9 B8 -101.22(14)
B2 B1 B9 B8 -64.32(16)
C5 B1 B9 B5 98.23(13)
C6 B1 B9 B5 135.93(13)
B2 B1 B9 B5 36.90(13)
C5 B1 B9 B10 60.21(15)
C6 B1 B9 B10 97.90(14)
B5 B1 B9 B10 -38.02(13)
B2 B1 B9 B10 -1.12(17)
C6 B8 B10 B6 -62.53(16)
B7 B8 B10 B6 37.22(13)
B9 B8 B10 B6 -100.74(14)
B4 B8 B10 B6 -0.46(17)
C6 B8 B10 B9 38.21(12)
B7 B8 B10 B9 137.97(13)
B4 B8 B10 B9 100.28(14)
C6 B8 B10 B5 1.09(17)
B7 B8 B10 B5 100.85(14)
B9 B8 B10 B5 -37.12(13)
B4 B8 B10 B5 63.16(16)
C6 B8 B10 B7 -99.75(13)
B9 B8 B10 B7 -137.97(13)
B4 B8 B10 B7 -37.69(12)
B3 B6 B10 B8 0.03(18)
B2 B6 B10 B8 63.77(17)
B5 B6 B10 B8 100.57(14)
B7 B6 B10 B8 -36.86(12)
B3 B6 B10 B9 -63.33(17)
B2 B6 B10 B9 0.42(18)
B5 B6 B10 B9 37.21(13)
B7 B6 B10 B9 -100.21(14)
B3 B6 B10 B5 -100.54(14)
B2 B6 B10 B5 -36.79(13)
B7 B6 B10 B5 -137.42(13)
B3 B6 B10 B7 36.88(12)
B2 B6 B10 B7 100.63(14)
B5 B6 B10 B7 137.42(13)
C6 B9 B10 B8 -38.28(12)
B5 B9 B10 B8 -138.29(14)
B1 B9 B10 B8 -100.44(14)
C6 B9 B10 B6 62.60(16)
B8 B9 B10 B6 100.88(15)
B5 B9 B10 B6 -37.42(13)
B1 B9 B10 B6 0.44(18)
C6 B9 B10 B5 100.01(14)
B8 B9 B10 B5 138.29(14)
B1 B9 B10 B5 37.85(12)
C6 B9 B10 B7 -1.08(17)
B8 B9 B10 B7 37.20(12)
B5 B9 B10 B7 -101.09(14)
B1 B9 B10 B7 -63.24(16)
B1 B5 B10 B8 -0.77(18)
B9 B5 B10 B8 37.20(13)
B2 B5 B10 B8 -64.42(16)
B6 B5 B10 B8 -101.05(15)
B1 B5 B10 B6 100.28(14)
B9 B5 B10 B6 138.25(14)
B2 B5 B10 B6 36.62(12)
B1 B5 B10 B9 -37.97(12)
B2 B5 B10 B9 -101.62(14)
B6 B5 B10 B9 -138.25(14)
B1 B5 B10 B7 62.09(16)
B9 B5 B10 B7 100.06(14)
B2 B5 B10 B7 -1.57(17)
B6 B5 B10 B7 -38.19(12)
B4 B7 B10 B8 38.22(12)
B3 B7 B10 B8 102.02(14)
B6 B7 B10 B8 138.56(13)
B4 B7 B10 B6 -100.34(14)
B8 B7 B10 B6 -138.56(13)
B3 B7 B10 B6 -36.54(12)
B4 B7 B10 B9 0.83(17)
B8 B7 B10 B9 -37.39(12)
B3 B7 B10 B9 64.63(16)
B6 B7 B10 B9 101.17(14)
B4 B7 B10 B5 -62.21(16)
B8 B7 B10 B5 -100.43(14)
B3 B7 B10 B5 1.59(17)
B6 B7 B10 B5 38.13(12)
C14 C15 B11 C16 108.64(15)
B13 C15 B11 C16 -99.90(13)
B12 C15 B11 C16 -137.98(13)
B14 C15 B11 C16 -31.10(12)
C14 C15 B11 B15 -152.16(14)
B13 C15 B11 B15 -0.70(17)
B12 C15 B11 B15 -38.78(12)
B14 C15 B11 B15 68.10(15)
C16 C15 B11 B15 99.20(13)
C14 C15 B11 B12 -113.38(16)
B13 C15 B11 B12 38.08(13)
B14 C15 B11 B12 106.88(14)
C16 C15 B11 B12 137.98(13)
C14 C15 B11 B19 145.23(14)
B13 C15 B11 B19 -63.31(16)
B12 C15 B11 B19 -101.39(14)
B14 C15 B11 B19 5.49(17)
C16 C15 B11 B19 36.59(11)
C17 C16 B11 C15 -108.63(14)
B19 C16 B11 C15 137.63(13)
B18 C16 B11 C15 99.29(13)
B14 C16 B11 C15 31.00(12)
C17 C16 B11 B15 152.33(14)
B19 C16 B11 B15 38.60(12)
B18 C16 B11 B15 0.26(17)
B14 C16 B11 B15 -68.03(15)
C15 C16 B11 B15 -99.03(13)
C17 C16 B11 B12 -145.07(14)
B19 C16 B11 B12 101.20(14)
B18 C16 B11 B12 62.85(16)
B14 C16 B11 B12 -5.44(16)
C15 C16 B11 B12 -36.44(11)
C17 C16 B11 B19 113.73(15)
B18 C16 B11 B19 -38.34(13)
B14 C16 B11 B19 -106.63(13)
C15 C16 B11 B19 -137.63(13)
C14 C15 B12 B15 145.52(14)
B13 C15 B12 B15 -102.04(14)
B14 C15 B12 B15 -63.75(16)
B11 C15 B12 B15 38.78(12)
C16 C15 B12 B15 0.84(16)
C14 C15 B12 B13 -112.44(16)
B14 C15 B12 B13 38.29(13)
B11 C15 B12 B13 140.82(13)
C16 C15 B12 B13 102.88(13)
C14 C15 B12 B16 -151.41(14)
B13 C15 B12 B16 -38.97(12)
B14 C15 B12 B16 -0.67(17)
B11 C15 B12 B16 101.86(13)
C16 C15 B12 B16 63.91(15)
C14 C15 B12 B11 106.73(16)
B13 C15 B12 B11 -140.82(13)
B14 C15 B12 B11 -102.53(14)
C16 C15 B12 B11 -37.94(12)
C16 B11 B12 C15 37.67(11)
B15 B11 B12 C15 135.65(14)
B19 B11 B12 C15 98.71(13)
C15 B11 B12 B15 -135.65(14)
C16 B11 B12 B15 -97.98(14)
B19 B11 B12 B15 -36.94(12)
C15 B11 B12 B13 -34.31(11)
C16 B11 B12 B13 3.36(16)
B15 B11 B12 B13 101.34(14)
B19 B11 B12 B13 64.40(15)
C15 B11 B12 B16 -97.48(14)
C16 B11 B12 B16 -59.81(16)
B15 B11 B12 B16 38.17(13)
B19 B11 B12 B16 1.23(17)
C14 C15 B13 B17 -145.92(15)
B12 C15 B13 B17 102.04(14)
B14 C15 B13 B17 -38.47(12)
B11 C15 B13 B17 64.07(17)
C16 C15 B13 B17 -0.78(17)
C14 C15 B13 B16 151.14(15)
B12 C15 B13 B16 39.10(12)
B14 C15 B13 B16 -101.40(14)
B11 C15 B13 B16 1.13(17)
C16 C15 B13 B16 -63.71(15)
C14 C15 B13 B12 112.04(16)
B14 C15 B13 B12 -140.51(13)
B11 C15 B13 B12 -37.97(13)
C16 C15 B13 B12 -102.82(13)
C14 C15 B13 B14 -107.46(16)
B12 C15 B13 B14 140.51(13)
B11 C15 B13 B14 102.54(14)
C16 C15 B13 B14 37.69(12)
B15 B12 B13 C15 97.57(14)
B16 B12 B13 C15 135.48(13)
B11 B12 B13 C15 34.63(11)
C15 B12 B13 B17 -97.61(14)
B15 B12 B13 B17 -0.05(17)
B16 B12 B13 B17 37.86(13)
B11 B12 B13 B17 -62.98(16)
C15 B12 B13 B16 -135.48(13)
B15 B12 B13 B16 -37.91(13)
B11 B12 B13 B16 -100.85(14)
C15 B12 B13 B14 -34.85(11)
B15 B12 B13 B14 62.72(16)
B16 B12 B13 B14 100.63(14)
B11 B12 B13 B14 -0.22(16)
C14 C15 B14 C16 -108.29(15)
B13 C15 B14 C16 138.18(13)
B12 C15 B14 C16 99.82(13)
B11 C15 B14 C16 31.17(12)
C14 C15 B14 B17 152.17(14)
B13 C15 B14 B17 38.64(12)
B12 C15 B14 B17 0.28(17)
B11 C15 B14 B17 -68.37(15)
C16 C15 B14 B17 -99.54(13)
C14 C15 B14 B18 -145.03(14)
B13 C15 B14 B18 101.44(14)
B12 C15 B14 B18 63.08(16)
B11 C15 B14 B18 -5.57(17)
C16 C15 B14 B18 -36.74(11)
C14 C15 B14 B13 113.53(15)
B12 C15 B14 B13 -38.36(13)
B11 C15 B14 B13 -107.01(14)
C16 C15 B14 B13 -138.18(13)
C17 C16 B14 C15 108.38(14)
B19 C16 B14 C15 -99.42(13)
B18 C16 B14 C15 -137.79(13)
B11 C16 B14 C15 -30.99(12)
C17 C16 B14 B17 -152.49(14)
B19 C16 B14 B17 -0.29(17)
B18 C16 B14 B17 -38.66(12)
B11 C16 B14 B17 68.14(15)
C15 C16 B14 B17 99.13(13)
C17 C16 B14 B18 -113.83(15)
B19 C16 B14 B18 38.36(13)
B11 C16 B14 B18 106.80(14)
C15 C16 B14 B18 137.79(13)
C17 C16 B14 B13 144.67(14)
B19 C16 B14 B13 -63.14(16)
B18 C16 B14 B13 -101.50(14)
B11 C16 B14 B13 5.30(16)
C15 C16 B14 B13 36.29(11)
B17 B13 B14 C15 135.96(13)
B16 B13 B14 C15 97.90(14)
B12 B13 B14 C15 34.61(11)
C15 B13 B14 C16 -37.62(11)
B17 B13 B14 C16 98.34(13)
B16 B13 B14 C16 60.28(15)
B12 B13 B14 C16 -3.01(16)
C15 B13 B14 B17 -135.96(13)
B16 B13 B14 B17 -38.06(12)
B12 B13 B14 B17 -101.35(14)
C15 B13 B14 B18 -99.12(13)
B17 B13 B14 B18 36.83(12)
B16 B13 B14 B18 -1.22(17)
B12 B13 B14 B18 -64.52(15)
C15 B11 B15 B12 37.90(12)
C16 B11 B15 B12 101.14(13)
B19 B11 B15 B12 138.76(14)
C15 B11 B15 B19 -100.86(13)
C16 B11 B15 B19 -37.61(12)
B12 B11 B15 B19 -138.76(14)
C15 B11 B15 B20 -62.83(15)
C16 B11 B15 B20 0.42(16)
B12 B11 B15 B20 -100.72(14)
B19 B11 B15 B20 38.04(12)
C15 B11 B15 B16 -0.04(17)
C16 B11 B15 B16 63.21(15)
B12 B11 B15 B16 -37.94(13)
B19 B11 B15 B16 100.82(14)
C15 B12 B15 B11 -38.56(12)
B13 B12 B15 B11 -99.85(14)
B16 B12 B15 B11 -137.48(14)
C15 B12 B15 B19 -1.19(17)
B13 B12 B15 B19 -62.48(16)
B16 B12 B15 B19 -100.11(15)
B11 B12 B15 B19 37.37(13)
C15 B12 B15 B20 62.29(16)
B13 B12 B15 B20 1.01(17)
B16 B12 B15 B20 -36.62(13)
B11 B12 B15 B20 100.86(14)
C15 B12 B15 B16 98.91(14)
B13 B12 B15 B16 37.63(13)
B11 B12 B15 B16 137.48(14)
C15 B13 B16 B20 62.33(16)
B17 B13 B16 B20 -37.20(13)
B12 B13 B16 B20 100.68(14)
B14 B13 B16 B20 0.45(17)
C15 B13 B16 B12 -38.35(12)
B17 B13 B16 B12 -137.88(14)
B14 B13 B16 B12 -100.22(14)
C15 B13 B16 B17 99.53(14)
B12 B13 B16 B17 137.88(14)
B14 B13 B16 B17 37.65(12)
C15 B13 B16 B15 -1.09(17)
B17 B13 B16 B15 -100.61(14)
B12 B13 B16 B15 37.27(13)
B14 B13 B16 B15 -62.96(16)
C15 B12 B16 B20 -62.73(16)
B15 B12 B16 B20 36.94(13)
B13 B12 B16 B20 -100.98(15)
B11 B12 B16 B20 -0.82(18)
C15 B12 B16 B13 38.25(12)
B15 B12 B16 B13 137.92(14)
B11 B12 B16 B13 100.16(14)
C15 B12 B16 B17 0.78(17)
B15 B12 B16 B17 100.45(14)
B13 B12 B16 B17 -37.46(12)
B11 B12 B16 B17 62.70(16)
C15 B12 B16 B15 -99.67(14)
B13 B12 B16 B15 -137.92(14)
B11 B12 B16 B15 -37.75(12)
B11 B15 B16 B20 -100.54(14)
B12 B15 B16 B20 -138.72(14)
B19 B15 B16 B20 -36.62(12)
B11 B15 B16 B13 0.71(18)
B12 B15 B16 B13 -37.47(13)
B19 B15 B16 B13 64.63(16)
B20 B15 B16 B13 101.25(15)
B11 B15 B16 B12 38.18(12)
B19 B15 B16 B12 102.10(14)
B20 B15 B16 B12 138.72(14)
B11 B15 B16 B17 -62.32(16)
B12 B15 B16 B17 -100.50(14)
B19 B15 B16 B17 1.60(17)
B20 B15 B16 B17 38.22(12)
C15 B14 B17 B18 101.33(13)
C16 B14 B17 B18 37.81(12)
B13 B14 B17 B18 139.00(14)
C15 B14 B17 B13 -37.67(12)
C16 B14 B17 B13 -101.18(13)
B18 B14 B17 B13 -139.00(14)
C15 B14 B17 B20 63.04(16)
C16 B14 B17 B20 -0.47(17)
B18 B14 B17 B20 -38.28(13)
B13 B14 B17 B20 100.71(15)
C15 B14 B17 B16 0.24(16)
C16 B14 B17 B16 -63.28(16)
B18 B14 B17 B16 -101.09(14)
B13 B14 B17 B16 37.91(12)
C15 B13 B17 B14 38.29(12)
B16 B13 B17 B14 137.44(14)
B12 B13 B17 B14 99.70(14)
C15 B13 B17 B18 1.19(18)
B16 B13 B17 B18 100.34(15)
B12 B13 B17 B18 62.60(17)
B14 B13 B17 B18 -37.10(13)
C15 B13 B17 B20 -62.34(16)
B16 B13 B17 B20 36.81(13)
B12 B13 B17 B20 -0.93(18)
B14 B13 B17 B20 -100.63(14)
C15 B13 B17 B16 -99.15(14)
B12 B13 B17 B16 -37.74(13)
B14 B13 B17 B16 -137.44(14)
B20 B16 B17 B14 100.32(14)
B13 B16 B17 B14 -38.19(12)
B12 B16 B17 B14 -0.64(17)
B15 B16 B17 B14 62.14(16)
B20 B16 B17 B18 36.53(12)
B13 B16 B17 B18 -101.98(14)
B12 B16 B17 B18 -64.43(16)
B15 B16 B17 B18 -1.65(17)
B20 B16 B17 B13 138.51(14)
B12 B16 B17 B13 37.55(12)
B15 B16 B17 B13 100.33(14)
B13 B16 B17 B20 -138.51(14)
B12 B16 B17 B20 -100.96(14)
B15 B16 B17 B20 -38.18(12)
C17 C16 B18 B17 145.81(15)
B19 C16 B18 B17 -101.85(14)
B14 C16 B18 B17 38.52(12)
B11 C16 B18 B17 -63.63(16)
C15 C16 B18 B17 0.66(16)
C17 C16 B18 B20 -151.38(14)
B19 C16 B18 B20 -39.04(12)
B14 C16 B18 B20 101.33(14)
B11 C16 B18 B20 -0.82(17)
C15 C16 B18 B20 63.47(15)
C17 C16 B18 B14 107.29(16)
B19 C16 B18 B14 -140.37(13)
B11 C16 B18 B14 -102.15(14)
C15 C16 B18 B14 -37.86(12)
C17 C16 B18 B19 -112.34(16)
B14 C16 B18 B19 140.37(13)
B11 C16 B18 B19 38.22(13)
C15 C16 B18 B19 102.52(13)
B14 B17 B18 C16 -38.31(12)
B13 B17 B18 C16 -1.15(18)
B20 B17 B18 C16 98.68(14)
B16 B17 B18 C16 62.34(16)
B14 B17 B18 B20 -136.99(14)
B13 B17 B18 B20 -99.83(15)
B16 B17 B18 B20 -36.34(12)
B13 B17 B18 B14 37.16(13)
B20 B17 B18 B14 136.99(14)
B16 B17 B18 B14 100.65(14)
B14 B17 B18 B19 -99.58(13)
B13 B17 B18 B19 -62.42(16)
B20 B17 B18 B19 37.41(12)
B16 B17 B18 B19 1.07(17)
C15 B14 B18 C16 37.96(12)
B17 B14 B18 C16 136.00(14)
B13 B14 B18 C16 99.17(13)
C15 B14 B18 B17 -98.05(14)
C16 B14 B18 B17 -136.00(14)
B13 B14 B18 B17 -36.83(12)
C15 B14 B18 B20 -59.70(16)
C16 B14 B18 B20 -97.66(14)
B17 B14 B18 B20 38.35(13)
B13 B14 B18 B20 1.52(17)
C15 B14 B18 B19 3.34(17)
C16 B14 B18 B19 -34.62(12)
B17 B14 B18 B19 101.38(15)
B13 B14 B18 B19 64.55(16)
C17 C16 B19 B15 -145.29(15)
B18 C16 B19 B15 101.92(14)
B14 C16 B19 B15 63.74(16)
B11 C16 B19 B15 -38.55(12)
C15 C16 B19 B15 -0.57(16)
C17 C16 B19 B20 151.89(14)
B18 C16 B19 B20 39.10(12)
B14 C16 B19 B20 0.93(17)
B11 C16 B19 B20 -101.37(14)
C15 C16 B19 B20 -63.39(15)
C17 C16 B19 B18 112.79(16)
B14 C16 B19 B18 -38.18(13)
B11 C16 B19 B18 -140.47(13)
C15 C16 B19 B18 -102.49(13)
C17 C16 B19 B11 -106.74(16)
B18 C16 B19 B11 140.47(13)
B14 C16 B19 B11 102.29(14)
C15 C16 B19 B11 37.97(11)
B11 B15 B19 C16 38.46(12)
B12 B15 B19 C16 1.10(17)
B20 B15 B19 C16 -98.86(14)
B16 B15 B19 C16 -62.45(16)
B11 B15 B19 B20 137.32(13)
B12 B15 B19 B20 99.96(15)
B16 B15 B19 B20 36.42(12)
B11 B15 B19 B18 99.96(13)
B12 B15 B19 B18 62.60(16)
B20 B15 B19 B18 -37.36(12)
B16 B15 B19 B18 -0.94(17)
B12 B15 B19 B11 -37.36(12)
B20 B15 B19 B11 -137.32(13)
B16 B15 B19 B11 -100.90(14)
B17 B18 B19 C16 97.80(13)
B20 B18 B19 C16 135.37(13)
B14 B18 B19 C16 34.95(12)
C16 B18 B19 B15 -97.88(13)
B17 B18 B19 B15 -0.08(17)
B20 B18 B19 B15 37.49(12)
B14 B18 B19 B15 -62.93(16)
C16 B18 B19 B20 -135.37(13)
B17 B18 B19 B20 -37.57(12)
B14 B18 B19 B20 -100.42(14)
C16 B18 B19 B11 -35.02(12)
B17 B18 B19 B11 62.78(16)
B20 B18 B19 B11 100.34(14)
B14 B18 B19 B11 -0.08(17)
C15 B11 B19 C16 -37.90(11)
B15 B11 B19 C16 -135.94(14)
B12 B11 B19 C16 -99.03(13)
C15 B11 B19 B15 98.04(14)
C16 B11 B19 B15 135.94(14)
B12 B11 B19 B15 36.91(12)
C15 B11 B19 B20 59.97(16)
C16 B11 B19 B20 97.87(14)
B15 B11 B19 B20 -38.07(13)
B12 B11 B19 B20 -1.17(17)
C15 B11 B19 B18 -3.20(17)
C16 B11 B19 B18 34.71(12)
B15 B11 B19 B18 -101.24(14)
B12 B11 B19 B18 -64.33(16)
B13 B16 B20 B19 -63.34(17)
B12 B16 B20 B19 0.09(18)
B17 B16 B20 B19 -100.38(14)
B15 B16 B20 B19 36.80(13)
B13 B16 B20 B18 0.49(18)
B12 B16 B20 B18 63.92(17)
B17 B16 B20 B18 -36.56(12)
B15 B16 B20 B18 100.62(14)
B13 B16 B20 B15 -100.13(14)
B12 B16 B20 B15 -36.70(13)
B17 B16 B20 B15 -137.18(13)
B13 B16 B20 B17 37.04(13)
B12 B16 B20 B17 100.47(14)
B15 B16 B20 B17 137.18(13)
C16 B19 B20 B16 62.73(16)
B15 B19 B20 B16 -37.08(13)
B18 B19 B20 B16 101.17(14)
B11 B19 B20 B16 0.66(18)
C16 B19 B20 B18 -38.44(12)
B15 B19 B20 B18 -138.25(13)
B11 B19 B20 B18 -100.50(13)
C16 B19 B20 B15 99.81(13)
B18 B19 B20 B15 138.25(13)
B11 B19 B20 B15 37.74(12)
C16 B19 B20 B17 -1.17(17)
B15 B19 B20 B17 -100.99(14)
B18 B19 B20 B17 37.26(13)
B11 B19 B20 B17 -63.24(16)
C16 B18 B20 B16 -63.05(16)
B17 B18 B20 B16 36.80(13)
B14 B18 B20 B16 -1.23(17)
B19 B18 B20 B16 -101.35(14)
C16 B18 B20 B19 38.30(12)
B17 B18 B20 B19 138.16(13)
B14 B18 B20 B19 100.12(13)
C16 B18 B20 B15 1.04(16)
B17 B18 B20 B15 100.90(14)
B14 B18 B20 B15 62.86(16)
B19 B18 B20 B15 -37.26(12)
C16 B18 B20 B17 -99.86(13)
B14 B18 B20 B17 -38.04(12)
B19 B18 B20 B17 -138.16(13)
B11 B15 B20 B16 100.70(14)
B12 B15 B20 B16 36.84(13)
B19 B15 B20 B16 138.99(14)
B11 B15 B20 B19 -38.30(12)
B12 B15 B20 B19 -102.15(14)
B16 B15 B20 B19 -138.99(14)
B11 B15 B20 B18 -0.92(17)
B12 B15 B20 B18 -64.78(16)
B19 B15 B20 B18 37.38(12)
B16 B15 B20 B18 -101.62(14)
B11 B15 B20 B17 62.27(16)
B12 B15 B20 B17 -1.58(17)
B19 B15 B20 B17 100.57(14)
B16 B15 B20 B17 -38.42(13)
B14 B17 B20 B16 -100.74(14)
B18 B17 B20 B16 -139.19(13)
B13 B17 B20 B16 -36.95(13)
B14 B17 B20 B19 1.03(18)
B18 B17 B20 B19 -37.42(12)
B13 B17 B20 B19 64.82(17)
B16 B17 B20 B19 101.77(14)
B14 B17 B20 B18 38.45(12)
B13 B17 B20 B18 102.25(14)
B16 B17 B20 B18 139.19(13)
B14 B17 B20 B15 -62.24(17)
B18 B17 B20 B15 -100.69(14)
B13 B17 B20 B15 1.55(18)
B16 B17 B20 B15 38.50(12)
